data_4068595
loop_
_publ_author_name
'Lai, Siu-Wai'
'Chan, Queenie K.-W.'
'Han, Jie'
'Zhi, Yong-Gang'
'Zhu, Nianyong'
'Che, Chi-Ming'

_publ_section_title
;
 Synthesis, Structures, and Photoluminescent Properties of Cyclometalated
 Platinum(II) Complexes bearing Upper-Rim Phosphinated Calix[4]arenes
;
_journal_issue 1
_journal_name_full Organometallics
_journal_page_first 34
_journal_paper_doi 10.1021/om800969z
_journal_volume 28
_journal_year 2009
_chemical_formula_moiety 'C50 H30 P2 Pt1'
_chemical_formula_sum 'C28 H23 Cl3 N P Pt S'
_chemical_formula_weight 737.94
_chemical_name_systematic
;
 ?
;
_space_group_IT_number 14
_symmetry_cell_setting monoclinic
_symmetry_space_group_name_Hall '-P 2ybc'
_symmetry_space_group_name_H-M 'P 1 21/c 1'
_atom_sites_solution_hydrogens geom
_atom_sites_solution_primary direct
_atom_sites_solution_secondary difmap
_audit_creation_method SHELXL-97
_cell_angle_alpha 90.00
_cell_angle_beta 98.74(3)
_cell_angle_gamma 90.00
_cell_formula_units_Z 4
_cell_length_a 9.6810(19)
_cell_length_b 17.426(4)
_cell_length_c 16.268(3)
_cell_measurement_reflns_used 0
_cell_measurement_temperature 301(2)
_cell_measurement_theta_max 0
_cell_measurement_theta_min 0
_cell_volume 2712.6(10)
_computing_molecular_graphics 'Ortep-3 for Windows (Farrugia, 1997)'
_computing_publication_material 'WinGX publication routines (Farrugia, 1999)'
_computing_structure_refinement 'SHELXL-97 (Sheldrick, 1997)'
_computing_structure_solution 'SIR2004 (Giacovazzo et al, 2004)'
_diffrn_ambient_temperature 301(2)
_diffrn_measured_fraction_theta_full 0.813
_diffrn_measured_fraction_theta_max 0.813
_diffrn_radiation_monochromator graphite
_diffrn_radiation_source 'fine-focus sealed tube'
_diffrn_radiation_type MoK\a
_diffrn_radiation_wavelength 0.71073
_diffrn_reflns_av_R_equivalents 0.0522
_diffrn_reflns_av_sigmaI/netI 0.0592
_diffrn_reflns_limit_h_max 8
_diffrn_reflns_limit_h_min -8
_diffrn_reflns_limit_k_max 21
_diffrn_reflns_limit_k_min -21
_diffrn_reflns_limit_l_max 17
_diffrn_reflns_limit_l_min -19
_diffrn_reflns_number 14720
_diffrn_reflns_theta_full 25.46
_diffrn_reflns_theta_max 25.46
_diffrn_reflns_theta_min 1.72
_exptl_absorpt_coefficient_mu 5.623
_exptl_absorpt_correction_type none
_exptl_crystal_colour orange
_exptl_crystal_density_diffrn 1.807
_exptl_crystal_density_method 'not measured'
_exptl_crystal_description prism
_exptl_crystal_F_000 1432
_exptl_crystal_size_max 0.45
_exptl_crystal_size_mid 0.4
_exptl_crystal_size_min 0.35
_refine_diff_density_max 1.178
_refine_diff_density_min -1.485
_refine_diff_density_rms 0.162
_refine_ls_extinction_method none
_refine_ls_goodness_of_fit_ref 1.106
_refine_ls_hydrogen_treatment mixed
_refine_ls_matrix_type full
_refine_ls_number_parameters 316
_refine_ls_number_reflns 4085
_refine_ls_number_restraints 0
_refine_ls_restrained_S_all 1.106
_refine_ls_R_factor_all 0.0457
_refine_ls_R_factor_gt 0.0403
_refine_ls_shift/su_max 0.001
_refine_ls_shift/su_mean 0.000
_refine_ls_structure_factor_coef Fsqd
_refine_ls_weighting_details 'calc w=1/[\s^2^(Fo^2^)+(0.0394P)^2^+7.6354P] where P=(Fo^2^+2Fc^2^)/3'
_refine_ls_weighting_scheme calc
_refine_ls_wR_factor_gt 0.1021
_refine_ls_wR_factor_ref 0.1038
_reflns_number_gt 3535
_reflns_number_total 4085
_reflns_threshold_expression >2sigma(I)
_cod_data_source_file om800969z_si_002.cif
_cod_data_source_block '[Pt(Thpy)PPh3Cl]'
_cod_original_cell_volume 2712.6(9)
_cod_original_sg_symbol_H-M 'P 21/c'
_cod_database_code 4068595

loop_
_symmetry_equiv_pos_as_xyz
'x, y, z'
'-x, y+1/2, -z+1/2'
'-x, -y, -z'
'x, -y-1/2, z-1/2'

loop_
_atom_site_label
_atom_site_type_symbol
_atom_site_fract_x
_atom_site_fract_y
_atom_site_fract_z
_atom_site_U_iso_or_equiv
_atom_site_adp_type
_atom_site_occupancy
_atom_site_symmetry_multiplicity
_atom_site_calc_flag
_atom_site_refinement_flags
S1 S 0.5428(2) 0.11006(13) 0.46061(15) 0.0533(6) Uani 1 1 d .
Cl1 Cl 1.1924(2) 0.16575(12) 0.38333(15) 0.0508(5) Uani 1 1 d .
Cl2 Cl 0.3808(5) 0.2639(2) 0.6629(2) 0.1238(13) Uani 1 1 d .
Cl3 Cl 0.5340(5) 0.4007(4) 0.7202(3) 0.159(2) Uani 1 1 d .
P1 P 0.9818(2) 0.31232(10) 0.41819(11) 0.0323(4) Uani 1 1 d .
N1 N 0.9209(6) 0.0657(3) 0.4047(3) 0.0339(14) Uani 1 1 d .
C1 C 1.0085(9) 0.0098(4) 0.3883(5) 0.0405(18) Uani 1 1 d .
H1 H 1.0970 0.0231 0.3774 0.049 Uiso 1 1 calc R
C2 C 0.9712(10) -0.0669(5) 0.3871(5) 0.049(2) Uani 1 1 d .
H2 H 1.0335 -0.1047 0.3758 0.059 Uiso 1 1 calc R
C3 C 0.8426(11) -0.0856(5) 0.4027(6) 0.059(2) Uani 1 1 d .
H3 H 0.8156 -0.1369 0.4016 0.071 Uiso 1 1 calc R
C4 C 0.7504(10) -0.0297(5) 0.4201(5) 0.053(2) Uani 1 1 d .
H4 H 0.6618 -0.0428 0.4309 0.063 Uiso 1 1 calc R
C5 C 0.7922(8) 0.0456(4) 0.4212(4) 0.0371(18) Uani 1 1 d .
C6 C 0.7132(8) 0.1119(4) 0.4386(5) 0.0374(17) Uani 1 1 d .
C7 C 0.7670(8) 0.1848(4) 0.4350(5) 0.0359(17) Uani 1 1 d .
C8 C 0.6644(9) 0.2398(5) 0.4522(5) 0.046(2) Uani 1 1 d .
H8 H 0.6803 0.2924 0.4538 0.055 Uiso 1 1 calc R
C9 C 0.5403(9) 0.2074(5) 0.4662(6) 0.052(2) Uani 1 1 d .
H9 H 0.4639 0.2356 0.4775 0.063 Uiso 1 1 calc R
C10 C 0.8694(8) 0.3640(4) 0.3377(4) 0.0368(17) Uani 1 1 d .
C11 C 0.7806(10) 0.3248(5) 0.2782(6) 0.054(2) Uani 1 1 d .
H11 H 0.7753 0.2716 0.2800 0.064 Uiso 1 1 calc R
C12 C 0.6974(10) 0.3661(8) 0.2142(6) 0.079(3) Uani 1 1 d .
H12 H 0.6376 0.3397 0.1738 0.095 Uiso 1 1 calc R
C13 C 0.7034(11) 0.4430(7) 0.2110(7) 0.080(4) Uani 1 1 d .
H13 H 0.6477 0.4692 0.1684 0.096 Uiso 1 1 calc R
C14 C 0.7913(11) 0.4836(6) 0.2702(6) 0.063(3) Uani 1 1 d .
H14 H 0.7938 0.5369 0.2682 0.076 Uiso 1 1 calc R
C15 C 0.8762(9) 0.4441(5) 0.3327(5) 0.052(2) Uani 1 1 d .
H15 H 0.9381 0.4711 0.3716 0.062 Uiso 1 1 calc R
C16 C 0.9432(8) 0.3455(4) 0.5184(4) 0.0328(16) Uani 1 1 d .
C17 C 0.8583(9) 0.4073(4) 0.5300(5) 0.0452(19) Uani 1 1 d .
H17 H 0.8191 0.4367 0.4847 0.054 Uiso 1 1 calc R
C18 C 0.8317(10) 0.4251(5) 0.6091(5) 0.057(2) Uani 1 1 d .
H18 H 0.7723 0.4657 0.6164 0.069 Uiso 1 1 calc R
C19 C 0.8924(11) 0.3834(5) 0.6769(5) 0.062(3) Uani 1 1 d .
H19 H 0.8758 0.3967 0.7299 0.074 Uiso 1 1 calc R
C20 C 0.9759(12) 0.3232(5) 0.6665(6) 0.062(3) Uani 1 1 d .
H20 H 1.0182 0.2958 0.7126 0.074 Uiso 1 1 calc R
C21 C 0.9994(11) 0.3020(5) 0.5869(5) 0.051(2) Uani 1 1 d .
H21 H 1.0526 0.2587 0.5799 0.061 Uiso 1 1 calc R
C22 C 1.1541(8) 0.3519(4) 0.4112(4) 0.0351(16) Uani 1 1 d .
C23 C 1.2464(9) 0.3759(5) 0.4792(5) 0.050(2) Uani 1 1 d .
H23 H 1.2188 0.3735 0.5315 0.060 Uiso 1 1 calc R
C24 C 1.3793(10) 0.4035(5) 0.4729(6) 0.061(3) Uani 1 1 d .
H24 H 1.4395 0.4194 0.5198 0.074 Uiso 1 1 calc R
C25 C 1.4189(9) 0.4065(5) 0.3955(6) 0.058(2) Uani 1 1 d .
H25 H 1.5077 0.4240 0.3900 0.070 Uiso 1 1 calc R
C26 C 1.3292(10) 0.3842(5) 0.3262(6) 0.058(2) Uani 1 1 d .
H26 H 1.3568 0.3874 0.2740 0.070 Uiso 1 1 calc R
C27 C 1.1984(9) 0.3569(5) 0.3337(5) 0.049(2) Uani 1 1 d .
H27 H 1.1386 0.3415 0.2864 0.059 Uiso 1 1 calc R
C28 C 0.4478(18) 0.3181(8) 0.7460(9) 0.113(5) Uani 1 1 d .
H28A H 0.5128 0.2871 0.7833 0.136 Uiso 1 1 calc R
H28B H 0.3725 0.3331 0.7757 0.136 Uiso 1 1 calc R
Pt1 Pt 0.96155(3) 0.185134(15) 0.409768(15) 0.03015(13) Uani 1 1 d .

loop_
_atom_site_aniso_label
_atom_site_aniso_U_11
_atom_site_aniso_U_22
_atom_site_aniso_U_33
_atom_site_aniso_U_23
_atom_site_aniso_U_13
_atom_site_aniso_U_12
S1 0.0295(14) 0.0587(13) 0.0760(14) 0.0044(10) 0.0218(10) -0.0076(10)
Cl1 0.0295(13) 0.0500(12) 0.0767(15) -0.0025(9) 0.0210(10) 0.0010(9)
Cl2 0.140(4) 0.130(3) 0.092(2) 0.022(2) -0.011(2) 0.005(3)
Cl3 0.130(4) 0.235(6) 0.116(3) 0.007(3) 0.031(3) -0.065(4)
P1 0.0290(13) 0.0350(9) 0.0333(10) -0.0007(7) 0.0061(8) -0.0014(8)
N1 0.029(4) 0.035(3) 0.037(3) -0.004(2) 0.005(2) 0.000(3)
C1 0.038(5) 0.039(4) 0.047(4) -0.004(3) 0.012(3) 0.003(3)
C2 0.052(7) 0.037(4) 0.060(5) -0.008(3) 0.011(4) 0.009(4)
C3 0.067(8) 0.032(4) 0.075(6) 0.001(4) 0.004(5) -0.008(4)
C4 0.042(6) 0.045(5) 0.071(6) 0.008(4) 0.006(4) -0.010(4)
C5 0.031(5) 0.040(4) 0.040(4) 0.003(3) 0.006(3) -0.001(3)
C6 0.018(5) 0.044(4) 0.053(4) 0.001(3) 0.014(3) -0.004(3)
C7 0.022(5) 0.043(4) 0.045(4) -0.006(3) 0.012(3) -0.005(3)
C8 0.032(6) 0.045(5) 0.063(5) -0.004(4) 0.015(4) -0.004(4)
C9 0.029(6) 0.060(5) 0.070(6) -0.007(4) 0.014(4) 0.004(4)
C10 0.027(5) 0.048(4) 0.037(4) 0.003(3) 0.011(3) -0.003(3)
C11 0.041(6) 0.064(6) 0.054(5) 0.008(4) 0.000(4) -0.010(4)
C12 0.046(7) 0.123(10) 0.061(6) 0.029(6) -0.019(5) -0.024(6)
C13 0.046(7) 0.115(10) 0.078(8) 0.053(7) 0.001(5) 0.010(6)
C14 0.057(7) 0.065(6) 0.070(6) 0.030(5) 0.014(5) 0.017(5)
C15 0.048(6) 0.054(5) 0.054(5) 0.010(4) 0.011(4) 0.000(4)
C16 0.034(5) 0.032(3) 0.033(4) -0.002(3) 0.008(3) -0.001(3)
C17 0.050(6) 0.040(4) 0.048(4) 0.002(3) 0.017(4) 0.009(4)
C18 0.064(7) 0.049(5) 0.063(5) -0.010(4) 0.025(5) 0.010(4)
C19 0.080(7) 0.065(6) 0.044(5) -0.011(4) 0.023(5) 0.002(5)
C20 0.074(8) 0.070(6) 0.042(5) 0.012(4) 0.013(5) 0.003(5)
C21 0.059(6) 0.056(5) 0.039(5) 0.007(3) 0.010(4) 0.022(4)
C22 0.030(5) 0.032(4) 0.043(4) 0.000(3) 0.006(3) 0.000(3)
C23 0.038(6) 0.053(5) 0.056(5) 0.012(4) 0.002(4) -0.007(4)
C24 0.044(7) 0.065(6) 0.071(6) 0.010(4) -0.008(5) -0.017(5)
C25 0.023(5) 0.049(5) 0.103(8) 0.011(5) 0.013(5) -0.006(4)
C26 0.054(7) 0.056(5) 0.072(6) -0.008(4) 0.033(5) -0.013(5)
C27 0.037(6) 0.058(5) 0.055(5) -0.007(4) 0.015(4) -0.010(4)
C28 0.123(14) 0.141(14) 0.086(10) 0.009(8) 0.048(10) 0.018(9)
Pt1 0.0226(2) 0.03427(17) 0.03507(18) -0.00268(10) 0.00914(12) -0.00133(11)

loop_
_atom_type_symbol
_atom_type_description
_atom_type_scat_dispersion_real
_atom_type_scat_dispersion_imag
_atom_type_scat_source
Pt Pt -1.7033 8.3905 'International Tables Vol C Tables 4.2.6.8 and 6.1.1.4'
S S 0.1246 0.1234 'International Tables Vol C Tables 4.2.6.8 and 6.1.1.4'
Cl Cl 0.1484 0.1585 'International Tables Vol C Tables 4.2.6.8 and 6.1.1.4'
P P 0.1023 0.0942 'International Tables Vol C Tables 4.2.6.8 and 6.1.1.4'
N N 0.0061 0.0033 'International Tables Vol C Tables 4.2.6.8 and 6.1.1.4'
C C 0.0033 0.0016 'International Tables Vol C Tables 4.2.6.8 and 6.1.1.4'
H H 0.0000 0.0000 'International Tables Vol C Tables 4.2.6.8 and 6.1.1.4'

loop_
_geom_angle_atom_site_label_1
_geom_angle_atom_site_label_2
_geom_angle_atom_site_label_3
_geom_angle
C9 S1 C6 90.8(4)
C10 P1 C16 107.9(3)
C10 P1 C22 102.8(3)
C16 P1 C22 104.4(3)
C10 P1 Pt1 114.4(3)
C16 P1 Pt1 110.0(2)
C22 P1 Pt1 116.4(2)
C1 N1 C5 118.5(6)
C1 N1 Pt1 126.9(5)
C5 N1 Pt1 114.6(5)
N1 C1 C2 122.0(8)
N1 C1 H1 119.0
C2 C1 H1 119.0
C3 C2 C1 118.6(8)
C3 C2 H2 120.7
C1 C2 H2 120.7
C2 C3 C4 120.8(8)
C2 C3 H3 119.6
C4 C3 H3 119.6
C5 C4 C3 118.7(8)
C5 C4 H4 120.7
C3 C4 H4 120.7
N1 C5 C4 121.4(7)
N1 C5 C6 111.2(6)
C4 C5 C6 127.4(7)
C7 C6 C5 121.1(7)
C7 C6 S1 113.7(6)
C5 C6 S1 125.1(6)
C6 C7 C8 109.2(7)
C6 C7 Pt1 112.9(5)
C8 C7 Pt1 137.9(6)
C9 C8 C7 113.8(7)
C9 C8 H8 123.1
C7 C8 H8 123.1
C8 C9 S1 112.4(7)
C8 C9 H9 123.8
S1 C9 H9 123.8
C11 C10 C15 119.0(7)
C11 C10 P1 120.3(6)
C15 C10 P1 120.7(6)
C10 C11 C12 119.4(9)
C10 C11 H11 120.3
C12 C11 H11 120.3
C13 C12 C11 121.0(9)
C13 C12 H12 119.5
C11 C12 H12 119.5
C12 C13 C14 120.6(9)
C12 C13 H13 119.7
C14 C13 H13 119.7
C13 C14 C15 119.5(9)
C13 C14 H14 120.3
C15 C14 H14 120.3
C14 C15 C10 120.6(9)
C14 C15 H15 119.7
C10 C15 H15 119.7
C17 C16 C21 118.9(6)
C17 C16 P1 125.1(5)
C21 C16 P1 115.9(6)
C16 C17 C18 119.9(7)
C16 C17 H17 120.1
C18 C17 H17 120.1
C19 C18 C17 120.6(8)
C19 C18 H18 119.7
C17 C18 H18 119.7
C20 C19 C18 120.0(8)
C20 C19 H19 120.0
C18 C19 H19 120.0
C19 C20 C21 120.4(8)
C19 C20 H20 119.8
C21 C20 H20 119.8
C16 C21 C20 120.0(8)
C16 C21 H21 120.0
C20 C21 H21 120.0
C23 C22 C27 117.1(7)
C23 C22 P1 123.6(6)
C27 C22 P1 119.3(6)
C22 C23 C24 122.7(8)
C22 C23 H23 118.7
C24 C23 H23 118.7
C25 C24 C23 118.1(9)
C25 C24 H24 120.9
C23 C24 H24 120.9
C26 C25 C24 120.9(8)
C26 C25 H25 119.5
C24 C25 H25 119.5
C25 C26 C27 120.1(8)
C25 C26 H26 119.9
C27 C26 H26 119.9
C26 C27 C22 121.1(8)
C26 C27 H27 119.5
C22 C27 H27 119.5
Cl2 C28 Cl3 114.0(8)
Cl2 C28 H28A 108.8
Cl3 C28 H28A 108.8
Cl2 C28 H28B 108.8
Cl3 C28 H28B 108.8
H28A C28 H28B 107.6
C7 Pt1 N1 80.1(3)
C7 Pt1 P1 93.9(2)
N1 Pt1 P1 174.01(17)
C7 Pt1 Cl1 171.5(2)
N1 Pt1 Cl1 91.60(17)
P1 Pt1 Cl1 94.38(7)

loop_
_geom_bond_atom_site_label_1
_geom_bond_atom_site_label_2
_geom_bond_distance
S1 C9 1.698(9)
S1 C6 1.741(8)
Cl1 Pt1 2.363(2)
Cl2 C28 1.696(16)
Cl3 C28 1.746(15)
P1 C10 1.810(8)
P1 C16 1.821(7)
P1 C22 1.824(8)
P1 Pt1 2.2274(18)
N1 C1 1.345(9)
N1 C5 1.359(10)
N1 Pt1 2.118(6)
C1 C2 1.384(11)
C1 H1 0.9300
C2 C3 1.348(13)
C2 H2 0.9300
C3 C4 1.379(12)
C3 H3 0.9300
C4 C5 1.372(10)
C4 H4 0.9300
C5 C6 1.438(10)
C6 C7 1.377(10)
C7 C8 1.439(11)
C7 Pt1 1.987(8)
C8 C9 1.377(12)
C8 H8 0.9300
C9 H9 0.9300
C10 C11 1.376(11)
C10 C15 1.399(11)
C11 C12 1.413(13)
C11 H11 0.9300
C12 C13 1.343(16)
C12 H12 0.9300
C13 C14 1.379(15)
C13 H13 0.9300
C14 C15 1.390(12)
C14 H14 0.9300
C15 H15 0.9300
C16 C17 1.385(10)
C16 C21 1.388(10)
C17 C18 1.385(11)
C17 H17 0.9300
C18 C19 1.376(13)
C18 H18 0.9300
C19 C20 1.351(13)
C19 H19 0.9300
C20 C21 1.398(11)
C20 H20 0.9300
C21 H21 0.9300
C22 C23 1.377(11)
C22 C27 1.396(10)
C23 C24 1.392(12)
C23 H23 0.9300
C24 C25 1.372(13)
C24 H24 0.9300
C25 C26 1.371(13)
C25 H25 0.9300
C26 C27 1.375(12)
C26 H26 0.9300
C27 H27 0.9300
C28 H28A 0.9700
C28 H28B 0.9700
